data_2101607
loop_
_publ_author_name
'Ezpeleta, J. M.'
'Z\'u\~niga, F. J.'
'Paulus, W.'
'Cousson, A.'
'Hlinka, J.'
'Quilichini, M.'

_publ_section_title
;
 Structures of room-temperature and ferroelectric (35 K) phases of
 deuterated betaine calcium chloride dihydrate
;
_journal_issue 5
_journal_name_full 'Acta Crystallographica Section B'
_journal_page_first 810
_journal_page_last 816
_journal_paper_doi 10.1107/S0108768195015801
_journal_volume 52
_journal_year 1996
_chemical_formula_sum 'C5 Ca Cl2 D15 N O4'
_chemical_formula_weight 279.0
_space_group_IT_number 33
_symmetry_cell_setting orthorhombic
_symmetry_space_group_name_Hall 'P -2ac -2n'
_symmetry_space_group_name_H-M 'P n 21 a'
_atom_type_scat_source 'Sears (1992)'
_cell_angle_alpha 90.0
_cell_angle_beta 90.0
_cell_angle_gamma 90.0
_cell_formula_units_Z 4
_cell_length_a 10.905(9)
_cell_length_b 10.000(10)
_cell_length_c 10.800(10)
_cell_measurement_reflns_used 22
_cell_measurement_temperature 35
_cell_measurement_theta_max 40
_cell_measurement_theta_min 15
_cell_volume 1177.7(19)
_diffrn_measurement_device '5C2 four circle'
_diffrn_measurement_method \w
_diffrn_radiation_probe neutron
_diffrn_radiation_type neutron
_diffrn_radiation_wavelength 0.8308
_diffrn_reflns_av_R_equivalents 0.028
_diffrn_reflns_limit_h_max 16
_diffrn_reflns_limit_h_min -16
_diffrn_reflns_limit_k_max 15
_diffrn_reflns_limit_k_min 0
_diffrn_reflns_limit_l_max 15
_diffrn_reflns_limit_l_min -15
_diffrn_reflns_number 2610
_diffrn_reflns_theta_max 40.04
_diffrn_standards_decay_% 3.5
_diffrn_standards_interval_time 60
_diffrn_standards_number 3
_exptl_absorpt_coefficient_mu 0.011
_exptl_absorpt_correction_type none
_exptl_crystal_colour colourless
_exptl_crystal_density_diffrn 1.57
_exptl_crystal_description cube
_exptl_crystal_size_max 3.5
_exptl_crystal_size_mid 3.5
_exptl_crystal_size_min 3.5
_refine_diff_density_max 1.11
_refine_diff_density_min -0.94
_refine_ls_extinction_coef 6.0(2)
_refine_ls_extinction_method 'type I, Lorentzian'
_refine_ls_goodness_of_fit_obs 3.76
_refine_ls_hydrogen_treatment refall
_refine_ls_number_parameters 255
_refine_ls_number_reflns 1902
_refine_ls_R_factor_obs 0.042
_refine_ls_shift/esd_max 0.68
_refine_ls_structure_factor_coef F
_refine_ls_weighting_details 'w = 1/\s^2^(F)'
_refine_ls_weighting_scheme calc
_refine_ls_wR_factor_obs 0.042
_reflns_number_observed 1726
_reflns_number_total 2019
_reflns_observed_criterion I>3\s(I)
_cod_data_source_file hr0028.cif
_cod_data_source_block hr0028b
_cod_depositor_comments
;
The following automatic conversions were performed:

'_refine_ls_weighting_scheme' value 'w = 1/\s^2^(F)' was changed to
'calc'. New tag '_refine_ls_weighting_details' was created. The value
of the new tag was set to 'w = 1/\s^2^(F)'.

Automatic conversion script
Id: cif_fix_values 3143 2015-03-26 13:38:13Z robertas 
;
_cod_original_cell_volume 1178(2)
_cod_original_formula_sum 'C5 D15 Ca1 Cl2 N1 O4'
_cod_database_code 2101607

loop_
_symmetry_equiv_pos_as_xyz
x,y,z
-x,1/2+y,-z
1/2+x,y,1/2-z
1/2-x,1/2+y,1/2+z

loop_
_atom_site_label
_atom_site_fract_x
_atom_site_fract_y
_atom_site_fract_z
_atom_site_U_iso_or_equiv
Ca .1931(4) .2358(4) .2251(3) .0050(10)
Cl1 .3157(2) .4227(2) .0869(2) .0054(5)
Cl2 .2915(2) .0284(2) .0889(2) .0056(5)
O31 .0994(4) .4126(4) .3386(3) .0070(10)
O32 .0794(4) .0965(4) .3595(3) .0060(10)
O2 .3354(4) .2093(4) .3751(3) .0084(9)
O1 .5345(4) .2346(4) .4124(3) .0059(9)
C4 .4257(3) .2236(3) .4445(2) .0036(7)
C3 .3911(3) .2239(3) .5815(2) .0044(7)
N .4923(2) .2564(2) .6727(2) .0050(5)
C1 .4339(4) .2622(4) .7991(3) .0080(9)
C21 .5477(4) .3905(3) .6447(3) .0076(9)
C22 .5881(4) .1501(4) .6737(3) .0091(9)
D11 .3658(5) .3408(4) .7996(4) .0200(10)
D12 .3943(5) .1656(4) .8191(4) .0200(10)
D2 .5048(5) .2874(4) .8661(3) .0220(10)
D31 .6082(5) .4171(5) .7209(4) .0230(10)
D32 .6523(5) .1736(5) .7485(4) .026(2)
D41 .4744(5) .4637(4) .6380(4) .0220(10)
D42 .5453(5) .0547(4) .6914(4) .024(2)
D51 .5990(5) .3839(4) .5585(4) .0190(10)
D52 .6340(4) .1479(4) .5844(3) .0200(10)
D61 .3202(5) .3000(4) .5948(4) .0210(10)
D62 .3543(5) .1259(4) .6059(4) .0220(10)
D71 .0125(6) .4054(5) .3597(5) .031(2)
D72 -.0081(6) .0855(5) .3714(5) .030(2)
D81 .1373(5) .4449(5) .4138(5) .029(2)
D82 .1163(5) .0540(5) .4310(4) .030(2)

loop_
_geom_angle_atom_site_label_1
_geom_angle_atom_site_label_2
_geom_angle_atom_site_label_3
_geom_angle
_geom_angle_publ_flag
D71 O31 D81 104.1(6) yes
D72 O32 D82 104.7(6) yes
O2 C4 O1 126.8(3) yes
O2 C4 C3 112.8(3) yes
O1 C4 C3 120.4(3) yes
D61 C3 D62 109.4(4) yes
D61 C3 N 106.3(3) yes
D62 C3 N 107.7(3) yes
D61 C3 C4 107.7(3) yes
D62 C3 C4 108.9(3) yes
N C3 C4 116.8(3) yes
C21 N C22 110.9(3) yes
C21 N C3 110.7(2) yes
C22 N C3 111.2(2) yes
C21 N C1 108.6(2) yes
C22 N C1 108.5(2) yes
C3 N C1 106.8(2) yes
D11 C1 D12 112.0(5) yes
D11 C1 D2 108.5(4) yes
D12 C1 D2 111.0(4) yes
D11 C1 N 108.8(3) yes
D12 C1 N 108.4(3) yes
D2 C1 N 108.1(4) yes
D51 C21 D31 110.5(5) yes
D51 C21 D41 111.3(4) yes
D31 C21 D41 109.4(4) yes
D52 C22 D32 111.4(5) yes
D52 C22 D42 109.8(4) yes
D32 C22 D42 109.7(5) yes

loop_
_geom_bond_atom_site_label_1
_geom_bond_atom_site_label_2
_geom_bond_distance
_geom_bond_publ_flag
O31 D71 0.977(8) yes
O31 D81 0.967(6) yes
O32 D72 0.968(8) yes
O32 D82 0.969(6) yes
C4 O2 1.246(5) yes
C4 O1 1.240(5) yes
C4 C3 1.526(4) yes
C3 D61 1.094(6) yes
C3 D62 1.092(5) yes
C3 N 1.514(4) yes
N C21 1.502(4) yes
N C22 1.491(4) yes
C1 D11 1.082(6) yes
C1 D12 1.080(6) yes
C1 D2 1.088(6) yes
C1 N 1.507(4) yes
C21 D31 1.088(6) yes
C21 D41 1.086(6) yes
C21 D51 1.087(5) yes
C22 D32 1.094(6) yes
C22 D42 1.079(6) yes
C22 D52 1.086(5) yes
